data_7040950
loop_
_publ_author_name
'Hazari, Arijit Singha'
'Paretzki, Alexa'
'Fiedler, Jan'
'Zalis, Stanislav'
'Kaim, Wolfgang'
'Lahiri, Goutam Kumar'

_publ_section_title
;
 Different manifestations of enhanced \p-acceptor ligation at every redox
 level of [Os(9-OP)L2](n), n = 2+, +, 0, - (9-OP(-) = 9-oxidophenalenone
 and L = bpy or pap).
;
_journal_issue 45
_journal_name_full 'Dalton transactions (Cambridge, England : 2003)'
_journal_page_first 18241
_journal_page_last 18251
_journal_paper_doi 10.1039/c6dt03764j
_journal_volume 45
_journal_year 2016
_chemical_formula_sum 'C35 H25 Cl N6 O6 Os'
_chemical_formula_weight 851.26
_chemical_name_systematic
; 
 ? 
;
_space_group_IT_number 14
_symmetry_cell_setting monoclinic
_symmetry_space_group_name_Hall '-P 2ybc'
_symmetry_space_group_name_H-M 'P 1 21/c 1'
_atom_sites_solution_hydrogens geom
_atom_sites_solution_primary direct
_atom_sites_solution_secondary difmap
_audit_creation_method SHELXL-97
_audit_update_record
;
2016-03-12 deposited with the CCDC.
2016-10-17 downloaded from the CCDC.
;
_cell_angle_alpha 90.00
_cell_angle_beta 109.0190(10)
_cell_angle_gamma 90.00
_cell_formula_units_Z 4
_cell_length_a 10.552(2)
_cell_length_b 19.785(3)
_cell_length_c 15.902(2)
_cell_measurement_reflns_used 6139
_cell_measurement_temperature 100(2)
_cell_measurement_theta_max 29.2
_cell_measurement_theta_min 3.1
_cell_volume 3138.7(9)
_computing_cell_refinement 'CrystalClear-SM Expert 2.1 b24 (Rigaku, 2012)'
_computing_data_collection 'CrystalClear-SM Expert 2.1 b24 (Rigaku, 2012)'
_computing_data_reduction 'CrystalClear-SM Expert 2.1 b24 (Rigaku, 2012)'
_computing_molecular_graphics 'Bruker SHELXTL'
_computing_publication_material ORTEP
_computing_structure_refinement 'SHELXL-97 (Sheldrick, 2008)'
_computing_structure_solution 'SHELXS-97 (Sheldrick, 2008)'
_diffrn_ambient_temperature 100(2)
_diffrn_measured_fraction_theta_full 0.985
_diffrn_measured_fraction_theta_max 0.985
_diffrn_measurement_device_type 'Rigaku Saturn724+ (4x4 bin mode)'
_diffrn_measurement_method 'profile data from \w-scans'
_diffrn_radiation_monochromator graphite
_diffrn_radiation_source 'fine-focus sealed tube'
_diffrn_radiation_type MoK\a
_diffrn_radiation_wavelength 0.71070
_diffrn_reflns_av_R_equivalents 0.1005
_diffrn_reflns_av_sigmaI/netI 0.0881
_diffrn_reflns_limit_h_max 12
_diffrn_reflns_limit_h_min -12
_diffrn_reflns_limit_k_max 23
_diffrn_reflns_limit_k_min -23
_diffrn_reflns_limit_l_max 18
_diffrn_reflns_limit_l_min -18
_diffrn_reflns_number 22375
_diffrn_reflns_theta_full 25.00
_diffrn_reflns_theta_max 25.00
_diffrn_reflns_theta_min 3.37
_exptl_absorpt_coefficient_mu 4.207
_exptl_absorpt_correction_T_max 0.8842
_exptl_absorpt_correction_T_min 0.2907
_exptl_absorpt_correction_type numerical
_exptl_absorpt_process_details
'(a) Busing, W. R.; Levy, H. A. Acta Crystallogr. 1957, 10, 180-182. (b) Coppens, P.; Leiserowitz, L.; Rabinovich, D. Acta Crystallogr. 1965, 18, 1035-1038'
_exptl_crystal_colour purple
_exptl_crystal_density_diffrn 1.801
_exptl_crystal_density_method 'not measured'
_exptl_crystal_description Prism
_exptl_crystal_F_000 1672
_exptl_crystal_size_max 0.39
_exptl_crystal_size_mid 0.27
_exptl_crystal_size_min 0.03
_refine_diff_density_max 2.678
_refine_diff_density_min -2.202
_refine_diff_density_rms 0.189
_refine_ls_extinction_method none
_refine_ls_goodness_of_fit_ref 0.991
_refine_ls_hydrogen_treatment mixed
_refine_ls_matrix_type full
_refine_ls_number_parameters 442
_refine_ls_number_reflns 5441
_refine_ls_number_restraints 0
_refine_ls_restrained_S_all 0.991
_refine_ls_R_factor_all 0.0528
_refine_ls_R_factor_gt 0.0448
_refine_ls_shift/su_max 0.001
_refine_ls_shift/su_mean 0.000
_refine_ls_structure_factor_coef Fsqd
_refine_ls_weighting_details 'calc w=1/[\s^2^(Fo^2^)+(0.0435P)^2^+0.0000P] where P=(Fo^2^+2Fc^2^)/3'
_refine_ls_weighting_scheme calc
_refine_ls_wR_factor_gt 0.1035
_refine_ls_wR_factor_ref 0.1115
_reflns_number_gt 4489
_reflns_number_total 5441
_reflns_threshold_expression >2sigma(I)
_cod_data_source_file c6dt03764j2.cif
_cod_data_source_block 2ClO4
_cod_depositor_comments
;
The following automatic conversions were performed:

'_symmetry_cell_setting' value 'Monoclinic' changed to 'monoclinic'
according to
/usr/data/users/saulius/crontab/automatic-downloads/rss-feeds/RSC/lib/dictionaries/cif_core.dic
dictionary named 'cif_core.dic' version 2.4.2 from 2011-04-26.

Automatic conversion script
Id: cif_fix_values 4268 2015-11-12 08:31:59Z antanas 

 Adding full bibliography for 7040949--7040950.cif.
;
_cod_original_cell_volume 3138.6(9)
_cod_database_code 7040950

loop_
_symmetry_equiv_pos_as_xyz
'x, y, z'
'-x, y+1/2, -z+1/2'
'-x, -y, -z'
'x, -y-1/2, z-1/2'

loop_
_atom_site_label
_atom_site_type_symbol
_atom_site_fract_x
_atom_site_fract_y
_atom_site_fract_z
_atom_site_U_iso_or_equiv
_atom_site_adp_type
_atom_site_occupancy
_atom_site_symmetry_multiplicity
_atom_site_calc_flag
_atom_site_refinement_flags
Os1 Os 0.87798(2) 0.147299(12) 0.714195(15) 0.01864(12) Uani 1 1 d .
Cl2 Cl 0.43161(17) -0.04653(9) 0.76817(11) 0.0291(4) Uani 1 1 d .
O2 O 1.0165(4) 0.0857(2) 0.7970(3) 0.0211(10) Uani 1 1 d .
O1 O 0.7717(4) 0.13867(19) 0.7996(3) 0.0196(10) Uani 1 1 d .
O5 O 0.5070(5) -0.1092(2) 0.7845(3) 0.0392(12) Uani 1 1 d .
O3 O 0.5221(5) 0.0098(2) 0.7914(3) 0.0409(13) Uani 1 1 d .
O6 O 0.3549(5) -0.0433(3) 0.6745(3) 0.0497(15) Uani 1 1 d .
O4 O 0.3455(6) -0.0449(3) 0.8196(4) 0.0655(18) Uani 1 1 d .
N3 N 0.9846(6) 0.1327(2) 0.6356(3) 0.0195(12) Uani 1 1 d .
N2 N 0.9650(5) 0.0778(2) 0.5842(3) 0.0234(12) Uani 1 1 d .
N1 N 0.7866(5) 0.0669(2) 0.6407(3) 0.0197(12) Uani 1 1 d .
N4 N 0.7516(5) 0.2207(3) 0.6587(3) 0.0214(12) Uani 1 1 d .
N5 N 0.7489(5) 0.2728(3) 0.7092(3) 0.0224(12) Uani 1 1 d .
N6 N 0.9619(5) 0.2290(2) 0.7894(3) 0.0177(11) Uani 1 1 d .
C11 C 1.0443(7) 0.0830(3) 0.8834(4) 0.0225(15) Uani 1 1 d .
C10 C 1.1753(6) 0.0597(3) 0.9318(4) 0.0240(15) Uani 1 1 d .
H10 H 1.2354 0.0472 0.9011 0.029 Uiso 1 1 calc R
C9 C 1.2145(6) 0.0555(3) 1.0220(4) 0.0239(15) Uani 1 1 d .
H9 H 1.3039 0.0422 1.0537 0.029 Uiso 1 1 calc R
C8 C 1.1260(6) 0.0704(3) 1.0703(4) 0.0214(15) Uani 1 1 d .
C13 C 0.9943(6) 0.0913(3) 1.0234(4) 0.0193(14) Uani 1 1 d .
C12 C 0.9523(6) 0.1006(3) 0.9281(4) 0.0187(14) Uani 1 1 d .
C1 C 0.8180(6) 0.1236(3) 0.8840(4) 0.0216(14) Uani 1 1 d .
C2 C 0.7260(7) 0.1286(3) 0.9324(4) 0.0242(15) Uani 1 1 d .
H2 H 0.6345 0.1384 0.9013 0.029 Uiso 1 1 calc R
C3 C 0.7661(7) 0.1196(3) 1.0219(4) 0.0253(15) Uani 1 1 d .
H3 H 0.7039 0.1255 1.0531 0.030 Uiso 1 1 calc R
C4 C 0.9021(6) 0.1011(3) 1.0694(4) 0.0227(15) Uani 1 1 d .
C5 C 0.9445(7) 0.0930(3) 1.1623(4) 0.0276(16) Uani 1 1 d .
H5 H 0.8828 0.1003 1.1936 0.033 Uiso 1 1 calc R
C6 C 1.0751(7) 0.0744(3) 1.2086(4) 0.0289(16) Uani 1 1 d .
H6 H 1.1029 0.0706 1.2716 0.035 Uiso 1 1 calc R
C7 C 1.1653(7) 0.0614(3) 1.1645(4) 0.0259(16) Uani 1 1 d .
H7 H 1.2534 0.0464 1.1966 0.031 Uiso 1 1 calc R
C19 C 1.2277(7) 0.1217(4) 0.6715(4) 0.0288(16) Uani 1 1 d .
H19 H 1.2193 0.0740 0.6738 0.035 Uiso 1 1 calc R
C20 C 1.3511(8) 0.1508(3) 0.6904(5) 0.0327(19) Uani 1 1 d .
H20 H 1.4287 0.1230 0.7066 0.039 Uiso 1 1 calc R
C21 C 1.3655(7) 0.2199(4) 0.6866(4) 0.0318(17) Uani 1 1 d .
H21 H 1.4523 0.2393 0.7007 0.038 Uiso 1 1 calc R
C22 C 1.2534(8) 0.2608(4) 0.6622(4) 0.0357(18) Uani 1 1 d .
H22 H 1.2633 0.3083 0.6577 0.043 Uiso 1 1 calc R
C23 C 1.1278(7) 0.2335(3) 0.6444(4) 0.0279(16) Uani 1 1 d .
H23 H 1.0510 0.2619 0.6294 0.034 Uiso 1 1 calc R
C24 C 1.1140(7) 0.1627(3) 0.6486(4) 0.0225(15) Uani 1 1 d .
C18 C 0.8519(6) 0.0444(3) 0.5835(4) 0.0206(14) Uani 1 1 d .
C17 C 0.8044(6) -0.0106(3) 0.5278(4) 0.0230(15) Uani 1 1 d .
H17 H 0.8496 -0.0250 0.4881 0.028 Uiso 1 1 calc R
C16 C 0.6919(6) -0.0437(3) 0.5305(4) 0.0251(16) Uani 1 1 d .
H16 H 0.6578 -0.0813 0.4926 0.030 Uiso 1 1 calc R
C15 C 0.6279(7) -0.0217(3) 0.5898(4) 0.0289(16) Uani 1 1 d .
H15 H 0.5516 -0.0451 0.5941 0.035 Uiso 1 1 calc R
C14 C 0.6760(6) 0.0342(3) 0.6419(4) 0.0215(14) Uani 1 1 d .
H14 H 0.6294 0.0501 0.6801 0.026 Uiso 1 1 calc R
C25 C 0.6580(7) 0.1852(3) 0.5037(4) 0.0299(17) Uani 1 1 d .
H25 H 0.7316 0.1553 0.5126 0.036 Uiso 1 1 calc R
C26 C 0.5586(7) 0.1900(3) 0.4210(4) 0.0342(17) Uani 1 1 d .
H26 H 0.5649 0.1633 0.3728 0.041 Uiso 1 1 calc R
C27 C 0.4514(7) 0.2329(3) 0.4083(4) 0.0316(17) Uani 1 1 d .
H27 H 0.3815 0.2339 0.3526 0.038 Uiso 1 1 calc R
C28 C 0.4454(7) 0.2748(3) 0.4770(4) 0.0298(16) Uani 1 1 d .
H28 H 0.3741 0.3063 0.4669 0.036 Uiso 1 1 calc R
C29 C 0.5428(6) 0.2711(3) 0.5602(4) 0.0233(15) Uani 1 1 d .
H29 H 0.5383 0.2992 0.6076 0.028 Uiso 1 1 calc R
C30 C 0.6473(6) 0.2251(3) 0.5727(4) 0.0213(14) Uani 1 1 d .
C31 C 0.8622(6) 0.2762(3) 0.7833(4) 0.0202(14) Uani 1 1 d .
C32 C 0.8824(7) 0.3307(3) 0.8437(4) 0.0266(16) Uani 1 1 d .
H32 H 0.8133 0.3626 0.8393 0.032 Uiso 1 1 calc R
C33 C 1.0038(7) 0.3359(3) 0.9083(4) 0.0278(17) Uani 1 1 d .
H33 H 1.0183 0.3704 0.9519 0.033 Uiso 1 1 calc R
C34 C 1.1071(6) 0.2912(3) 0.9112(4) 0.0251(15) Uani 1 1 d .
H34 H 1.1938 0.2972 0.9535 0.030 Uiso 1 1 calc R
C35 C 1.0816(6) 0.2383(3) 0.8516(4) 0.0229(15) Uani 1 1 d .
H35 H 1.1516 0.2072 0.8549 0.028 Uiso 1 1 calc R

loop_
_atom_site_aniso_label
_atom_site_aniso_U_11
_atom_site_aniso_U_22
_atom_site_aniso_U_33
_atom_site_aniso_U_23
_atom_site_aniso_U_13
_atom_site_aniso_U_12
Os1 0.0233(2) 0.01911(18) 0.01447(17) 0.00085(9) 0.00749(13) 0.00321(10)
Cl2 0.0286(10) 0.0315(10) 0.0298(9) 0.0003(7) 0.0131(8) -0.0043(8)
O2 0.030(3) 0.019(2) 0.019(2) 0.0030(18) 0.014(2) 0.014(2)
O1 0.023(3) 0.020(2) 0.016(2) 0.0045(17) 0.008(2) 0.0044(19)
O5 0.047(3) 0.027(3) 0.041(3) 0.003(2) 0.010(2) 0.003(3)
O3 0.036(3) 0.031(3) 0.054(3) 0.001(2) 0.013(3) -0.006(2)
O6 0.060(4) 0.044(3) 0.035(3) 0.006(3) 0.002(3) 0.010(3)
O4 0.071(4) 0.060(4) 0.095(5) -0.010(3) 0.066(4) -0.011(3)
N3 0.029(3) 0.017(3) 0.011(3) 0.003(2) 0.003(2) 0.002(3)
N2 0.036(3) 0.020(3) 0.015(3) 0.000(2) 0.009(2) 0.007(3)
N1 0.026(3) 0.017(3) 0.018(3) 0.006(2) 0.009(2) 0.005(2)
N4 0.028(3) 0.021(3) 0.015(3) -0.001(2) 0.006(2) 0.000(3)
N5 0.027(3) 0.020(3) 0.020(3) -0.003(2) 0.008(2) 0.002(3)
N6 0.019(3) 0.018(3) 0.020(3) 0.002(2) 0.011(2) -0.003(2)
C11 0.034(4) 0.015(3) 0.020(3) 0.006(3) 0.011(3) -0.001(3)
C10 0.026(4) 0.024(4) 0.022(3) 0.001(3) 0.008(3) 0.005(3)
C9 0.023(4) 0.020(3) 0.027(4) 0.003(3) 0.007(3) 0.002(3)
C8 0.027(4) 0.016(3) 0.019(3) 0.001(3) 0.004(3) -0.003(3)
C13 0.024(3) 0.018(3) 0.016(3) -0.002(3) 0.007(3) 0.005(3)
C12 0.024(3) 0.016(3) 0.020(3) 0.002(3) 0.013(3) 0.004(3)
C1 0.026(4) 0.021(3) 0.016(3) -0.004(3) 0.004(3) -0.004(3)
C2 0.024(4) 0.023(3) 0.027(4) -0.001(3) 0.010(3) 0.002(3)
C3 0.033(4) 0.021(4) 0.028(4) -0.001(3) 0.018(3) 0.000(3)
C4 0.028(4) 0.022(4) 0.020(3) 0.000(3) 0.010(3) 0.008(3)
C5 0.039(4) 0.029(4) 0.021(3) -0.002(3) 0.018(3) 0.000(3)
C6 0.038(4) 0.034(4) 0.013(3) -0.002(3) 0.006(3) 0.006(3)
C7 0.029(4) 0.025(4) 0.024(3) -0.001(3) 0.010(3) -0.004(3)
C19 0.031(4) 0.034(4) 0.026(4) -0.005(3) 0.016(3) 0.001(4)
C20 0.031(4) 0.034(5) 0.033(4) -0.012(3) 0.011(4) 0.003(3)
C21 0.034(4) 0.038(4) 0.027(4) -0.006(3) 0.014(3) -0.005(4)
C22 0.054(5) 0.031(4) 0.024(4) -0.003(3) 0.015(4) -0.007(4)
C23 0.037(4) 0.031(4) 0.020(3) 0.006(3) 0.017(3) 0.009(4)
C24 0.033(4) 0.028(4) 0.011(3) -0.001(3) 0.013(3) -0.002(3)
C18 0.020(3) 0.028(4) 0.014(3) 0.004(3) 0.006(3) 0.002(3)
C17 0.028(4) 0.025(4) 0.015(3) 0.003(3) 0.005(3) 0.004(3)
C16 0.030(4) 0.021(4) 0.018(3) -0.003(3) -0.001(3) 0.003(3)
C15 0.024(4) 0.032(4) 0.026(4) 0.007(3) 0.002(3) 0.001(3)
C14 0.021(4) 0.019(3) 0.025(3) 0.006(3) 0.008(3) 0.004(3)
C25 0.041(4) 0.025(4) 0.020(4) 0.000(3) 0.006(3) 0.000(3)
C26 0.044(5) 0.029(4) 0.031(4) 0.003(3) 0.014(3) -0.001(4)
C27 0.029(4) 0.036(4) 0.024(4) 0.002(3) 0.003(3) -0.007(4)
C28 0.024(4) 0.036(4) 0.028(4) 0.004(3) 0.007(3) 0.004(3)
C29 0.026(4) 0.024(4) 0.023(3) 0.000(3) 0.011(3) -0.005(3)
C30 0.021(3) 0.024(4) 0.018(3) 0.005(3) 0.005(3) 0.003(3)
C31 0.026(4) 0.020(3) 0.016(3) 0.002(3) 0.009(3) -0.001(3)
C32 0.034(4) 0.025(4) 0.025(4) 0.001(3) 0.016(3) 0.009(3)
C33 0.046(5) 0.022(4) 0.016(3) -0.002(3) 0.011(3) 0.001(4)
C34 0.024(4) 0.024(4) 0.025(4) 0.001(3) 0.004(3) -0.001(3)
C35 0.027(4) 0.025(4) 0.018(3) 0.004(3) 0.010(3) 0.002(3)

loop_
_atom_type_symbol
_atom_type_description
_atom_type_scat_dispersion_real
_atom_type_scat_dispersion_imag
_atom_type_scat_source
C C 0.0033 0.0016 'International Tables Vol C Tables 4.2.6.8 and 6.1.1.4'
H H 0.0000 0.0000 'International Tables Vol C Tables 4.2.6.8 and 6.1.1.4'
Cl Cl 0.1484 0.1585 'International Tables Vol C Tables 4.2.6.8 and 6.1.1.4'
N N 0.0061 0.0033 'International Tables Vol C Tables 4.2.6.8 and 6.1.1.4'
O O 0.0106 0.0060 'International Tables Vol C Tables 4.2.6.8 and 6.1.1.4'
Os Os -1.2165 7.6030 'International Tables Vol C Tables 4.2.6.8 and 6.1.1.4'

loop_
_geom_angle_atom_site_label_1
_geom_angle_atom_site_label_2
_geom_angle_atom_site_label_3
_geom_angle
N3 Os1 N4 105.5(2)
N3 Os1 N1 77.3(2)
N4 Os1 N1 101.2(2)
N3 Os1 O2 83.31(18)
N4 Os1 O2 166.50(18)
N1 Os1 O2 90.58(18)
N3 Os1 O1 166.60(19)
N4 Os1 O1 85.47(19)
N1 Os1 O1 93.30(19)
O2 Os1 O1 87.32(16)
N3 Os1 N6 105.2(2)
N4 Os1 N6 77.3(2)
N1 Os1 N6 177.36(19)
O2 Os1 N6 90.70(18)
O1 Os1 N6 84.45(18)
O4 Cl2 O3 109.5(3)
O4 Cl2 O6 110.3(4)
O3 Cl2 O6 109.5(3)
O4 Cl2 O5 109.6(3)
O3 Cl2 O5 109.8(3)
O6 Cl2 O5 108.2(3)
C11 O2 Os1 125.1(4)
C1 O1 Os1 127.2(4)
N2 N3 C24 112.0(5)
N2 N3 Os1 120.3(4)
C24 N3 Os1 124.3(4)
N3 N2 C18 111.2(5)
C14 N1 C18 118.5(5)
C14 N1 Os1 128.6(4)
C18 N1 Os1 112.9(4)
N5 N4 C30 111.6(5)
N5 N4 Os1 116.7(4)
C30 N4 Os1 131.3(4)
N4 N5 C31 112.0(5)
C35 N6 C31 118.1(5)
C35 N6 Os1 131.9(4)
C31 N6 Os1 108.6(4)
O2 C11 C12 124.0(6)
O2 C11 C10 115.3(6)
C12 C11 C10 120.7(5)
C9 C10 C11 119.9(6)
C9 C10 H10 120.1
C11 C10 H10 120.1
C10 C9 C8 122.0(6)
C10 C9 H9 119.0
C8 C9 H9 119.0
C13 C8 C9 119.0(5)
C13 C8 C7 119.4(6)
C9 C8 C7 121.6(6)
C4 C13 C8 119.7(5)
C4 C13 C12 119.9(5)
C8 C13 C12 120.3(5)
C11 C12 C1 124.1(5)
C11 C12 C13 117.9(5)
C1 C12 C13 118.0(5)
O1 C1 C2 116.6(6)
O1 C1 C12 123.6(6)
C2 C1 C12 119.8(5)
C3 C2 C1 121.5(6)
C3 C2 H2 119.2
C1 C2 H2 119.2
C2 C3 C4 120.1(6)
C2 C3 H3 120.0
C4 C3 H3 120.0
C5 C4 C13 119.5(6)
C5 C4 C3 120.2(6)
C13 C4 C3 120.3(5)
C6 C5 C4 120.6(6)
C6 C5 H5 119.7
C4 C5 H5 119.7
C7 C6 C5 120.8(6)
C7 C6 H6 119.6
C5 C6 H6 119.6
C6 C7 C8 119.8(6)
C6 C7 H7 120.1
C8 C7 H7 120.1
C20 C19 C24 119.3(7)
C20 C19 H19 120.4
C24 C19 H19 120.4
C19 C20 C21 121.3(7)
C19 C20 H20 119.3
C21 C20 H20 119.3
C20 C21 C22 119.8(7)
C20 C21 H21 120.1
C22 C21 H21 120.1
C23 C22 C21 120.6(7)
C23 C22 H22 119.7
C21 C22 H22 119.7
C22 C23 C24 119.2(6)
C22 C23 H23 120.4
C24 C23 H23 120.4
C19 C24 C23 119.8(6)
C19 C24 N3 119.5(6)
C23 C24 N3 120.6(6)
N2 C18 N1 117.5(6)
N2 C18 C17 121.2(6)
N1 C18 C17 121.3(6)
C16 C17 C18 119.4(6)
C16 C17 H17 120.3
C18 C17 H17 120.3
C17 C16 C15 119.1(6)
C17 C16 H16 120.5
C15 C16 H16 120.5
C14 C15 C16 119.5(6)
C14 C15 H15 120.2
C16 C15 H15 120.2
N1 C14 C15 122.1(6)
N1 C14 H14 118.9
C15 C14 H14 118.9
C30 C25 C26 118.6(6)
C30 C25 H25 120.7
C26 C25 H25 120.7
C27 C26 C25 120.7(7)
C27 C26 H26 119.7
C25 C26 H26 119.7
C26 C27 C28 119.9(6)
C26 C27 H27 120.0
C28 C27 H27 120.0
C29 C28 C27 120.6(6)
C29 C28 H28 119.7
C27 C28 H28 119.7
C28 C29 C30 118.4(6)
C28 C29 H29 120.8
C30 C29 H29 120.8
C25 C30 C29 121.6(6)
C25 C30 N4 118.6(6)
C29 C30 N4 119.7(6)
N5 C31 N6 117.0(5)
N5 C31 C32 120.9(6)
N6 C31 C32 121.6(6)
C33 C32 C31 117.9(6)
C33 C32 H32 121.1
C31 C32 H32 121.1
C32 C33 C34 120.7(6)
C32 C33 H33 119.6
C34 C33 H33 119.6
C35 C34 C33 119.0(6)
C35 C34 H34 120.5
C33 C34 H34 120.5
N6 C35 C34 122.5(6)
N6 C35 H35 118.7
C34 C35 H35 118.7

loop_
_geom_bond_atom_site_label_1
_geom_bond_atom_site_label_2
_geom_bond_distance
Os1 N3 1.956(6)
Os1 N4 1.974(5)
Os1 N1 2.022(5)
Os1 O2 2.026(4)
Os1 O1 2.030(4)
Os1 N6 2.035(5)
Cl2 O4 1.408(5)
Cl2 O3 1.435(5)
Cl2 O6 1.447(5)
Cl2 O5 1.450(5)
O2 C11 1.308(7)
O1 C1 1.305(7)
N3 N2 1.335(7)
N3 C24 1.440(8)
N2 C18 1.361(8)
N1 C14 1.341(8)
N1 C18 1.380(8)
N4 N5 1.312(6)
N4 C30 1.452(7)
N5 C31 1.380(8)
N6 C35 1.339(8)
N6 C31 1.385(8)
C11 C12 1.421(8)
C11 C10 1.422(9)
C10 C9 1.361(8)
C10 H10 0.9500
C9 C8 1.420(9)
C9 H9 0.9500
C8 C13 1.408(8)
C8 C7 1.429(8)
C13 C4 1.408(8)
C13 C12 1.446(8)
C12 C1 1.435(8)
C1 C2 1.425(9)
C2 C3 1.357(8)
C2 H2 0.9500
C3 C4 1.434(9)
C3 H3 0.9500
C4 C5 1.408(8)
C5 C6 1.384(9)
C5 H5 0.9500
C6 C7 1.379(9)
C6 H6 0.9500
C7 H7 0.9500
C19 C20 1.365(9)
C19 C24 1.395(9)
C19 H19 0.9500
C20 C21 1.378(9)
C20 H20 0.9500
C21 C22 1.380(9)
C21 H21 0.9500
C22 C23 1.373(9)
C22 H22 0.9500
C23 C24 1.411(8)
C23 H23 0.9500
C18 C17 1.389(8)
C17 C16 1.370(9)
C17 H17 0.9500
C16 C15 1.397(9)
C16 H16 0.9500
C15 C14 1.376(8)
C15 H15 0.9500
C14 H14 0.9500
C25 C30 1.386(8)
C25 C26 1.393(9)
C25 H25 0.9500
C26 C27 1.376(9)
C26 H26 0.9500
C27 C28 1.389(9)
C27 H27 0.9500
C28 C29 1.388(8)
C28 H28 0.9500
C29 C30 1.393(8)
C29 H29 0.9500
C31 C32 1.413(8)
C32 C33 1.360(9)
C32 H32 0.9500
C33 C34 1.392(9)
C33 H33 0.9500
C34 C35 1.378(8)
C34 H34 0.9500
C35 H35 0.9500

loop_
_geom_torsion_atom_site_label_1
_geom_torsion_atom_site_label_2
_geom_torsion_atom_site_label_3
_geom_torsion_atom_site_label_4
_geom_torsion
N3 Os1 O2 C11 157.8(5)
N4 Os1 O2 C11 25.9(11)
N1 Os1 O2 C11 -125.1(5)
O1 Os1 O2 C11 -31.8(5)
N6 Os1 O2 C11 52.6(5)
N3 Os1 O1 C1 69.6(9)
N4 Os1 O1 C1 -144.6(5)
N1 Os1 O1 C1 114.4(5)
O2 Os1 O1 C1 24.0(5)
N6 Os1 O1 C1 -67.0(5)
N4 Os1 N3 N2 -106.9(4)
N1 Os1 N3 N2 -8.7(4)
O2 Os1 N3 N2 83.4(4)
O1 Os1 N3 N2 37.5(10)
N6 Os1 N3 N2 172.4(4)
N4 Os1 N3 C24 95.8(5)
N1 Os1 N3 C24 -165.9(5)
O2 Os1 N3 C24 -73.8(5)
O1 Os1 N3 C24 -119.7(8)
N6 Os1 N3 C24 15.1(5)
C24 N3 N2 C18 170.8(5)
Os1 N3 N2 C18 11.0(6)
N3 Os1 N1 C14 -176.6(5)
N4 Os1 N1 C14 -73.0(5)
O2 Os1 N1 C14 100.4(5)
O1 Os1 N1 C14 13.0(5)
N6 Os1 N1 C14 -19(4)
N3 Os1 N1 C18 4.2(4)
N4 Os1 N1 C18 107.8(4)
O2 Os1 N1 C18 -78.8(4)
O1 Os1 N1 C18 -166.1(4)
N6 Os1 N1 C18 162(4)
N3 Os1 N4 N5 -126.9(4)
N1 Os1 N4 N5 153.3(4)
O2 Os1 N4 N5 2.9(11)
O1 Os1 N4 N5 60.8(4)
N6 Os1 N4 N5 -24.5(4)
N3 Os1 N4 C30 60.9(6)
N1 Os1 N4 C30 -18.9(6)
O2 Os1 N4 C30 -169.3(6)
O1 Os1 N4 C30 -111.3(5)
N6 Os1 N4 C30 163.3(6)
C30 N4 N5 C31 -168.0(5)
Os1 N4 N5 C31 18.3(6)
N3 Os1 N6 C35 -66.8(6)
N4 Os1 N6 C35 -169.7(6)
N1 Os1 N6 C35 135(4)
O2 Os1 N6 C35 16.4(6)
O1 Os1 N6 C35 103.7(6)
N3 Os1 N6 C31 127.2(4)
N4 Os1 N6 C31 24.3(4)
N1 Os1 N6 C31 -31(4)
O2 Os1 N6 C31 -149.6(4)
O1 Os1 N6 C31 -62.3(4)
Os1 O2 C11 C12 26.1(8)
Os1 O2 C11 C10 -154.8(4)
O2 C11 C10 C9 179.5(6)
C12 C11 C10 C9 -1.3(9)
C11 C10 C9 C8 3.3(10)
C10 C9 C8 C13 -1.1(9)
C10 C9 C8 C7 175.6(6)
C9 C8 C13 C4 175.0(6)
C7 C8 C13 C4 -1.9(9)
C9 C8 C13 C12 -3.0(9)
C7 C8 C13 C12 -179.8(6)
O2 C11 C12 C1 -0.1(10)
C10 C11 C12 C1 -179.2(6)
O2 C11 C12 C13 176.5(5)
C10 C11 C12 C13 -2.6(9)
C4 C13 C12 C11 -173.2(6)
C8 C13 C12 C11 4.7(9)
C4 C13 C12 C1 3.6(9)
C8 C13 C12 C1 -178.4(6)
Os1 O1 C1 C2 172.7(4)
Os1 O1 C1 C12 -9.7(9)
C11 C12 C1 O1 -8.7(10)
C13 C12 C1 O1 174.7(6)
C11 C12 C1 C2 168.9(6)
C13 C12 C1 C2 -7.7(9)
O1 C1 C2 C3 -174.5(6)
C12 C1 C2 C3 7.8(10)
C1 C2 C3 C4 -3.3(10)
C8 C13 C4 C5 3.0(9)
C12 C13 C4 C5 -179.0(6)
C8 C13 C4 C3 -177.3(6)
C12 C13 C4 C3 0.7(9)
C2 C3 C4 C5 178.8(6)
C2 C3 C4 C13 -0.9(10)
C13 C4 C5 C6 -1.1(10)
C3 C4 C5 C6 179.2(6)
C4 C5 C6 C7 -2.1(10)
C5 C6 C7 C8 3.2(10)
C13 C8 C7 C6 -1.2(9)
C9 C8 C7 C6 -178.0(6)
C24 C19 C20 C21 -0.7(10)
C19 C20 C21 C22 -0.7(11)
C20 C21 C22 C23 2.0(10)
C21 C22 C23 C24 -1.9(9)
C20 C19 C24 C23 0.8(9)
C20 C19 C24 N3 -175.0(6)
C22 C23 C24 C19 0.5(9)
C22 C23 C24 N3 176.2(6)
N2 N3 C24 C19 -47.0(7)
Os1 N3 C24 C19 111.8(6)
N2 N3 C24 C23 137.2(6)
Os1 N3 C24 C23 -63.9(7)
N3 N2 C18 N1 -6.7(7)
N3 N2 C18 C17 173.6(5)
C14 N1 C18 N2 -179.1(5)
Os1 N1 C18 N2 0.1(7)
C14 N1 C18 C17 0.5(8)
Os1 N1 C18 C17 179.8(4)
N2 C18 C17 C16 178.6(5)
N1 C18 C17 C16 -1.1(9)
C18 C17 C16 C15 -0.4(9)
C17 C16 C15 C14 2.3(9)
C18 N1 C14 C15 1.5(8)
Os1 N1 C14 C15 -177.6(4)
C16 C15 C14 N1 -2.9(9)
C30 C25 C26 C27 -0.6(10)
C25 C26 C27 C28 3.6(10)
C26 C27 C28 C29 -3.8(10)
C27 C28 C29 C30 0.9(10)
C26 C25 C30 C29 -2.3(10)
C26 C25 C30 N4 -179.4(6)
C28 C29 C30 C25 2.2(10)
C28 C29 C30 N4 179.2(6)
N5 N4 C30 C25 162.6(6)
Os1 N4 C30 C25 -24.9(9)
N5 N4 C30 C29 -14.5(8)
Os1 N4 C30 C29 158.0(5)
N4 N5 C31 N6 4.6(8)
N4 N5 C31 C32 176.5(6)
C35 N6 C31 N5 168.4(5)
Os1 N6 C31 N5 -23.4(6)
C35 N6 C31 C32 -3.4(9)
Os1 N6 C31 C32 164.8(5)
N5 C31 C32 C33 -171.1(6)
N6 C31 C32 C33 0.4(10)
C31 C32 C33 C34 3.8(10)
C32 C33 C34 C35 -4.9(10)
C31 N6 C35 C34 2.3(9)
Os1 N6 C35 C34 -162.6(5)
C33 C34 C35 N6 1.8(10)
